data_1549640
loop_
_publ_author_name
'Santra, Surojit'
'Porey, Arka'
'Jana, Barun'
'Guin, Joyram'

_publ_section_title
;
 N-Heterocyclic carbenes as chiral Br\/onsted base catalysts: a highly
 diastereo- and enantioselective 1,6-addition reaction.
;
_journal_issue 30
_journal_name_full 'Chemical science'
_journal_page_first 6446
_journal_page_last 6450
_journal_paper_doi 10.1039/c8sc02138d
_journal_volume 9
_journal_year 2018
_chemical_absolute_configuration ad
_chemical_formula_sum 'C49 H48 Br N O3'
_chemical_formula_weight 778.79
_space_group_crystal_system orthorhombic
_space_group_IT_number 19
_space_group_name_Hall 'P 2ac 2ab'
_space_group_name_H-M_alt 'P 21 21 21'
_symmetry_space_group_name_Hall 'P 2ac 2ab'
_symmetry_space_group_name_H-M 'P 21 21 21'
_atom_sites_solution_hydrogens geom
_audit_creation_method SHELXL-2014/6
_audit_update_record
;
2018-03-21 deposited with the CCDC.
2018-07-02 downloaded from the CCDC.
;
_cell_angle_alpha 90
_cell_angle_beta 90
_cell_angle_gamma 90
_cell_formula_units_Z 4
_cell_length_a 10.1180(10)
_cell_length_b 14.0353(14)
_cell_length_c 28.194(3)
_cell_measurement_reflns_used 9989
_cell_measurement_temperature 100(2)
_cell_measurement_theta_max 25.14
_cell_measurement_theta_min 2.48
_cell_volume 4003.8(7)
_computing_cell_refinement 'Bruker SAINT'
_computing_data_collection 'Bruker APEX2'
_computing_data_reduction 'Bruker SAINT'
_computing_molecular_graphics 'Bruker SHELXTL'
_computing_publication_material 'Bruker SHELXTL'
_computing_structure_refinement 'SHELXL-2014/6 (Sheldrick, 2014)'
_computing_structure_solution 'SHELXS-97 (Sheldrick 2008)'
_diffrn_ambient_temperature 100(2)
_diffrn_measured_fraction_theta_full 0.999
_diffrn_measured_fraction_theta_max 0.999
_diffrn_measurement_device_type 'Bruker APEX-II CCD'
_diffrn_measurement_method '\f and \w scans'
_diffrn_radiation_type MoK\a
_diffrn_radiation_wavelength 0.71073
_diffrn_reflns_av_R_equivalents 0.1313
_diffrn_reflns_av_unetI/netI 0.0999
_diffrn_reflns_Laue_measured_fraction_full 0.999
_diffrn_reflns_Laue_measured_fraction_max 0.999
_diffrn_reflns_limit_h_max 10
_diffrn_reflns_limit_h_min -12
_diffrn_reflns_limit_k_max 17
_diffrn_reflns_limit_k_min -17
_diffrn_reflns_limit_l_max 34
_diffrn_reflns_limit_l_min -34
_diffrn_reflns_number 42021
_diffrn_reflns_point_group_measured_fraction_full 0.999
_diffrn_reflns_point_group_measured_fraction_max 0.999
_diffrn_reflns_theta_full 25.242
_diffrn_reflns_theta_max 25.691
_diffrn_reflns_theta_min 2.478
_exptl_absorpt_coefficient_mu 1.070
_exptl_absorpt_correction_type none
_exptl_crystal_colour colorless
_exptl_crystal_density_diffrn 1.292
_exptl_crystal_description block
_exptl_crystal_F_000 1632
_exptl_crystal_size_max 0.080
_exptl_crystal_size_mid 0.040
_exptl_crystal_size_min 0.020
_refine_diff_density_max 1.376
_refine_diff_density_min -0.550
_refine_diff_density_rms 0.082
_refine_ls_abs_structure_details
;
 Flack x determined using 2283 quotients [(I+)-(I-)]/[(I+)+(I-)]
 (Parsons, Flack and Wagner, Acta Cryst. B69 (2013) 249-259).
;
_refine_ls_abs_structure_Flack 0.075(9)
_refine_ls_extinction_method none
_refine_ls_goodness_of_fit_ref 1.040
_refine_ls_hydrogen_treatment constr
_refine_ls_matrix_type full
_refine_ls_number_parameters 495
_refine_ls_number_reflns 7602
_refine_ls_number_restraints 0
_refine_ls_restrained_S_all 1.040
_refine_ls_R_factor_all 0.0714
_refine_ls_R_factor_gt 0.0537
_refine_ls_shift/su_max 0.001
_refine_ls_shift/su_mean 0.000
_refine_ls_structure_factor_coef Fsqd
_refine_ls_weighting_details 'w=1/[\s^2^(Fo^2^)+(0.0620P)^2^] where P=(Fo^2^+2Fc^2^)/3'
_refine_ls_weighting_scheme calc
_refine_ls_wR_factor_gt 0.1295
_refine_ls_wR_factor_ref 0.1392
_reflns_Friedel_coverage 0.782
_reflns_Friedel_fraction_full 0.999
_reflns_Friedel_fraction_max 0.999
_reflns_number_gt 6201
_reflns_number_total 7602
_reflns_threshold_expression 'I > 2\s(I)'
_cod_data_source_file c8sc02138d2.cif
_cod_data_source_block data
_cod_depositor_comments 'Adding full bibliography for 1549640--1549642.cif.'
_cod_database_code 1549640
_shelx_space_group_comment
;
The symmetry employed for this shelxl refinement is uniquely defined
by the following loop, which should always be used as a source of
symmetry information in preference to the above space-group names.
They are only intended as comments.
;
_shelx_estimated_absorpt_t_min 0.919
_shelx_estimated_absorpt_t_max 0.979
_shelxl_version_number 2014/6

loop_
_space_group_symop_operation_xyz
'x, y, z'
'-x+1/2, -y, z+1/2'
'-x, y+1/2, -z+1/2'
'x+1/2, -y+1/2, -z'

loop_
_atom_site_label
_atom_site_type_symbol
_atom_site_fract_x
_atom_site_fract_y
_atom_site_fract_z
_atom_site_U_iso_or_equiv
_atom_site_adp_type
_atom_site_occupancy
_atom_site_site_symmetry_order
_atom_site_calc_flag
_atom_site_refinement_flags_posn
_atom_site_refinement_flags_adp
Br01 Br 0.52253(7) 0.59888(4) 0.67086(2) 0.0314(2) Uani 1 1 d . .
O002 O 0.4108(4) 0.2521(3) 0.52401(14) 0.0220(9) Uani 1 1 d . .
O003 O 0.3946(4) 0.3188(3) 0.42343(15) 0.0236(10) Uani 1 1 d . .
O004 O 0.6233(4) 0.7500(3) 0.38612(16) 0.0274(10) Uani 1 1 d . .
H004 H 0.7028 0.7673 0.3859 0.041 Uiso 1 1 calc R U
N005 N 0.5995(4) 0.3451(3) 0.39234(16) 0.0159(10) Uani 1 1 d . .
H005 H 0.6830 0.3511 0.4005 0.019 Uiso 1 1 calc R U
C006 C 0.5721(5) 0.3522(4) 0.3426(2) 0.0159(12) Uani 1 1 d . .
C007 C 0.7211(5) 0.3892(4) 0.5654(2) 0.0210(13) Uani 1 1 d . .
H007 H 0.7629 0.3469 0.5438 0.025 Uiso 1 1 calc R U
C008 C 0.5417(5) 0.4261(4) 0.50309(19) 0.0164(12) Uani 1 1 d . .
H008 H 0.4442 0.4243 0.5088 0.020 Uiso 1 1 calc R U
C009 C 0.6878(5) 0.5588(4) 0.4725(2) 0.0158(12) Uani 1 1 d . .
H009 H 0.7559 0.5349 0.4924 0.019 Uiso 1 1 calc R U
C00A C 0.9121(5) 0.4143(4) 0.3256(2) 0.0183(12) Uani 1 1 d . .
C00B C 0.7643(5) 0.1682(4) 0.3507(2) 0.0175(12) Uani 1 1 d . .
C00C C 0.6907(6) 0.1385(4) 0.3119(2) 0.0215(13) Uani 1 1 d . .
H00C H 0.6957 0.1732 0.2831 0.026 Uiso 1 1 calc R U
C00D C 0.8553(5) 0.2518(4) 0.34866(18) 0.0138(11) Uani 1 1 d . .
C00E C 0.4672(6) 0.5480(4) 0.4431(2) 0.0165(11) Uani 1 1 d . .
H00E H 0.3834 0.5174 0.4436 0.020 Uiso 1 1 calc R U
C00F C 0.5192(6) 0.2468(4) 0.50557(18) 0.0178(12) Uani 1 1 d . .
C00G C 0.7552(5) 0.1148(4) 0.3919(2) 0.0187(13) Uani 1 1 d . .
H00G H 0.8042 0.1340 0.4190 0.022 Uiso 1 1 calc R U
C00H C 0.6060(5) 0.4368(4) 0.5518(2) 0.0166(12) Uani 1 1 d . .
C00I C 0.3748(5) 0.6584(4) 0.3796(2) 0.0200(13) Uani 1 1 d . .
C00J C 0.5134(5) 0.3303(4) 0.42826(19) 0.0163(11) Uani 1 1 d . .
C00K C 0.7753(6) 0.4030(5) 0.6102(2) 0.0252(13) Uani 1 1 d . .
H00K H 0.8527 0.3691 0.6191 0.030 Uiso 1 1 calc R U
C00L C 0.8187(5) 0.3410(4) 0.3288(2) 0.0151(11) Uani 1 1 d . .
C00M C 0.4853(5) 0.6259(4) 0.41332(19) 0.0158(11) Uani 1 1 d . .
C00N C 0.6046(6) 0.5137(4) 0.6280(2) 0.0228(14) Uani 1 1 d . .
C00O C 0.6769(6) 0.0347(4) 0.3947(2) 0.0265(15) Uani 1 1 d . .
H00O H 0.6736 -0.0013 0.4232 0.032 Uiso 1 1 calc R U
C00P C 0.5766(5) 0.3310(4) 0.4782(2) 0.0147(12) Uani 1 1 d . .
H00P H 0.6747 0.3243 0.4755 0.018 Uiso 1 1 calc R U
C00Q C 0.6793(5) 0.3531(4) 0.3113(2) 0.0159(12) Uani 1 1 d . .
C00R C 0.5668(5) 0.5134(4) 0.4721(2) 0.0151(12) Uani 1 1 d . .
C00S C 0.5497(6) 0.4999(4) 0.5837(2) 0.0179(12) Uani 1 1 d . .
H00S H 0.4724 0.5341 0.5750 0.022 Uiso 1 1 calc R U
C00T C 0.6092(5) 0.6708(4) 0.4153(2) 0.0172(12) Uani 1 1 d . .
C00U C 0.7128(5) 0.6392(4) 0.4445(2) 0.0170(12) Uani 1 1 d . .
C00V C 0.7732(6) 0.5605(4) 0.3053(2) 0.0248(14) Uani 1 1 d . .
H00V H 0.7022 0.5370 0.3240 0.030 Uiso 1 1 calc R U
C00W C 0.7182(6) 0.4647(4) 0.6418(2) 0.0266(15) Uani 1 1 d . .
H00W H 0.7553 0.4740 0.6724 0.032 Uiso 1 1 calc R U
C00X C 0.6097(7) 0.0586(5) 0.3147(2) 0.0311(16) Uani 1 1 d . .
H00X H 0.5589 0.0401 0.2879 0.037 Uiso 1 1 calc R U
C00Y C 1.0396(6) 0.3988(4) 0.3439(2) 0.0233(13) Uani 1 1 d . .
H00Y H 1.1033 0.4484 0.3422 0.028 Uiso 1 1 calc R U
C00Z C 0.8893(6) 0.5084(4) 0.3016(2) 0.0213(13) Uani 1 1 d . .
C010 C 0.4223(6) 0.3655(4) 0.2768(2) 0.0249(14) Uani 1 1 d . .
H010 H 0.3346 0.3694 0.2650 0.030 Uiso 1 1 calc R U
C011 C 0.6555(6) 0.3609(4) 0.2631(2) 0.0197(13) Uani 1 1 d . .
H011 H 0.7279 0.3626 0.2416 0.024 Uiso 1 1 calc R U
C012 C 0.4440(5) 0.3591(4) 0.3257(2) 0.0218(13) Uani 1 1 d . .
H012 H 0.3715 0.3596 0.3471 0.026 Uiso 1 1 calc R U
C013 C 0.3307(6) 0.7614(5) 0.3900(3) 0.0301(16) Uani 1 1 d . .
H01A H 0.2963 0.7652 0.4225 0.045 Uiso 1 1 calc R U
H01B H 0.2614 0.7800 0.3676 0.045 Uiso 1 1 calc R U
H01C H 0.4064 0.8044 0.3867 0.045 Uiso 1 1 calc R U
C014 C 0.9771(7) 0.6325(4) 0.2507(2) 0.0338(16) Uani 1 1 d . .
H014 H 1.0480 0.6574 0.2324 0.041 Uiso 1 1 calc R U
C015 C 0.2512(5) 0.5948(5) 0.3852(2) 0.0263(14) Uani 1 1 d . .
H01D H 0.2755 0.5280 0.3801 0.039 Uiso 1 1 calc R U
H01E H 0.1843 0.6137 0.3619 0.039 Uiso 1 1 calc R U
H01F H 0.2152 0.6025 0.4173 0.039 Uiso 1 1 calc R U
C016 C 0.9395(5) 0.6430(5) 0.4832(3) 0.0283(15) Uani 1 1 d . .
H01G H 0.8988 0.6435 0.5147 0.042 Uiso 1 1 calc R U
H01H H 1.0235 0.6777 0.4843 0.042 Uiso 1 1 calc R U
H01I H 0.9557 0.5770 0.4734 0.042 Uiso 1 1 calc R U
C017 C 0.9834(5) 0.2393(4) 0.3656(2) 0.0195(12) Uani 1 1 d . .
H017 H 1.0088 0.1793 0.3783 0.023 Uiso 1 1 calc R U
C018 C 0.8476(5) 0.6906(4) 0.4479(2) 0.0218(14) Uani 1 1 d . .
C019 C 0.8599(7) 0.6828(5) 0.2545(3) 0.0335(17) Uani 1 1 d . .
H019 H 0.8490 0.7417 0.2384 0.040 Uiso 1 1 calc R U
C01A C 0.6025(7) 0.0064(5) 0.3556(2) 0.0302(15) Uani 1 1 d . .
H01J H 0.5475 -0.0483 0.3573 0.036 Uiso 1 1 calc R U
C01B C 0.9902(6) 0.5461(4) 0.2735(2) 0.0245(13) Uani 1 1 d . .
H01K H 1.0701 0.5112 0.2699 0.029 Uiso 1 1 calc R U
C01C C 0.7603(7) 0.6471(5) 0.2818(3) 0.0331(17) Uani 1 1 d . .
H01L H 0.6804 0.6821 0.2848 0.040 Uiso 1 1 calc R U
C01D C 1.0737(6) 0.3128(4) 0.3643(2) 0.0232(14) Uani 1 1 d . .
H01M H 1.1594 0.3043 0.3773 0.028 Uiso 1 1 calc R U
C01E C 0.5280(7) 0.3662(4) 0.2457(2) 0.0235(13) Uani 1 1 d . .
H01N H 0.5130 0.3703 0.2125 0.028 Uiso 1 1 calc R U
C01F C 0.4191(6) 0.6496(5) 0.3279(2) 0.0303(15) Uani 1 1 d . .
H01O H 0.4938 0.6926 0.3222 0.046 Uiso 1 1 calc R U
H01P H 0.3457 0.6669 0.3069 0.046 Uiso 1 1 calc R U
H01Q H 0.4462 0.5839 0.3215 0.046 Uiso 1 1 calc R U
C01G C 0.9206(6) 0.6902(5) 0.3999(2) 0.0315(16) Uani 1 1 d . .
H01R H 0.9335 0.6243 0.3894 0.047 Uiso 1 1 calc R U
H01S H 1.0067 0.7213 0.4035 0.047 Uiso 1 1 calc R U
H01T H 0.8679 0.7247 0.3763 0.047 Uiso 1 1 calc R U
C01H C 0.8271(7) 0.7935(4) 0.4659(3) 0.0321(17) Uani 1 1 d . .
H01U H 0.7781 0.8301 0.4421 0.048 Uiso 1 1 calc R U
H01V H 0.9133 0.8235 0.4713 0.048 Uiso 1 1 calc R U
H01W H 0.7770 0.7923 0.4956 0.048 Uiso 1 1 calc R U
C01I C 0.5983(6) 0.1570(4) 0.5072(2) 0.0280(15) Uani 1 1 d . .
H01X H 0.5520 0.1097 0.5267 0.042 Uiso 1 1 calc R U
H01Y H 0.6852 0.1702 0.5211 0.042 Uiso 1 1 calc R U
H H 0.6095 0.1322 0.4750 0.042 Uiso 1 1 calc R U

loop_
_atom_site_aniso_label
_atom_site_aniso_U_11
_atom_site_aniso_U_22
_atom_site_aniso_U_33
_atom_site_aniso_U_23
_atom_site_aniso_U_13
_atom_site_aniso_U_12
Br01 0.0444(4) 0.0293(3) 0.0205(3) -0.0042(3) 0.0019(3) 0.0029(3)
O002 0.021(2) 0.022(2) 0.022(2) 0.0018(19) 0.0042(19) -0.0042(18)
O003 0.016(2) 0.035(3) 0.020(2) 0.0026(19) 0.0013(17) -0.0054(18)
O004 0.026(2) 0.028(2) 0.028(3) 0.015(2) -0.003(2) -0.005(2)
N005 0.010(2) 0.024(3) 0.014(3) -0.002(2) 0.0005(19) -0.0020(19)
C006 0.017(3) 0.015(3) 0.015(3) 0.002(2) -0.002(2) -0.003(2)
C007 0.019(3) 0.022(3) 0.022(3) 0.000(3) 0.000(2) -0.003(3)
C008 0.015(3) 0.019(3) 0.015(3) 0.000(2) 0.001(2) -0.002(2)
C009 0.015(3) 0.016(3) 0.016(3) 0.001(2) -0.004(2) 0.001(2)
C00A 0.018(3) 0.024(3) 0.014(3) -0.002(3) 0.004(2) -0.002(2)
C00B 0.019(3) 0.015(3) 0.019(3) -0.002(2) -0.003(2) 0.000(2)
C00C 0.030(3) 0.024(3) 0.011(3) -0.001(3) -0.002(2) -0.001(3)
C00D 0.017(3) 0.019(3) 0.006(3) -0.001(2) 0.002(2) -0.002(2)
C00E 0.016(2) 0.014(3) 0.019(3) -0.002(2) 0.002(2) -0.001(2)
C00F 0.024(3) 0.021(3) 0.009(3) -0.001(2) -0.005(2) 0.001(3)
C00G 0.016(3) 0.020(3) 0.020(3) -0.002(3) -0.001(2) 0.001(2)
C00H 0.018(3) 0.019(3) 0.013(3) 0.000(2) 0.001(2) -0.005(2)
C00I 0.016(3) 0.026(3) 0.018(3) 0.001(3) -0.006(2) 0.003(2)
C00J 0.018(3) 0.017(3) 0.014(3) 0.001(2) 0.001(2) -0.001(2)
C00K 0.024(3) 0.028(3) 0.024(4) 0.001(3) -0.006(3) -0.002(3)
C00L 0.019(3) 0.017(3) 0.009(3) 0.001(3) 0.007(2) 0.001(2)
C00M 0.015(3) 0.018(3) 0.015(3) 0.000(2) -0.003(2) 0.002(2)
C00N 0.031(3) 0.022(3) 0.015(3) 0.004(3) 0.005(3) -0.005(3)
C00O 0.037(4) 0.018(3) 0.024(4) 0.003(3) -0.002(3) 0.001(3)
C00P 0.012(2) 0.017(3) 0.014(3) 0.000(2) 0.002(2) -0.003(2)
C00Q 0.017(3) 0.014(3) 0.017(3) -0.002(2) 0.001(2) -0.002(2)
C00R 0.016(3) 0.019(3) 0.011(3) 0.000(2) 0.002(2) 0.000(2)
C00S 0.021(3) 0.015(3) 0.017(3) 0.003(2) 0.000(2) -0.001(2)
C00T 0.021(3) 0.016(3) 0.015(3) 0.006(2) 0.002(2) 0.001(2)
C00U 0.015(3) 0.018(3) 0.017(3) 0.001(2) 0.001(2) -0.003(2)
C00V 0.028(3) 0.021(3) 0.026(4) 0.001(3) 0.009(3) 0.000(3)
C00W 0.032(3) 0.028(3) 0.020(4) 0.001(3) -0.007(3) -0.007(3)
C00X 0.040(4) 0.025(3) 0.028(4) -0.003(3) -0.009(3) -0.008(3)
C00Y 0.022(3) 0.028(3) 0.021(3) 0.004(3) 0.001(2) -0.006(3)
C00Z 0.026(3) 0.022(3) 0.017(3) 0.001(3) 0.000(3) -0.004(3)
C010 0.022(3) 0.028(3) 0.025(4) 0.002(3) -0.008(3) 0.000(3)
C011 0.026(3) 0.021(3) 0.012(3) -0.002(3) -0.001(3) -0.001(3)
C012 0.017(3) 0.026(3) 0.023(3) -0.002(3) 0.000(3) -0.002(2)
C013 0.025(3) 0.027(4) 0.039(4) 0.006(3) -0.007(3) 0.007(3)
C014 0.039(4) 0.034(4) 0.029(4) 0.010(3) 0.010(3) -0.004(3)
C015 0.019(3) 0.030(3) 0.030(4) 0.010(3) -0.011(3) -0.002(3)
C016 0.015(3) 0.029(3) 0.040(4) 0.009(3) -0.006(3) -0.005(3)
C017 0.017(3) 0.023(3) 0.018(3) -0.002(2) 0.003(2) 0.000(3)
C018 0.013(3) 0.020(3) 0.032(4) 0.006(3) 0.001(3) -0.007(2)
C019 0.043(4) 0.024(4) 0.033(4) 0.011(3) 0.008(3) 0.008(3)
C01A 0.038(4) 0.019(3) 0.033(4) -0.001(3) -0.005(3) -0.007(3)
C01B 0.022(3) 0.029(3) 0.023(3) 0.003(3) 0.004(3) -0.002(3)
C01C 0.036(4) 0.024(3) 0.039(5) 0.004(3) 0.012(3) 0.008(3)
C01D 0.019(3) 0.035(4) 0.016(3) 0.002(3) -0.004(2) -0.001(3)
C01E 0.037(3) 0.019(3) 0.014(3) 0.001(2) -0.004(3) 0.004(3)
C01F 0.031(3) 0.040(4) 0.020(3) 0.009(3) -0.009(3) 0.003(3)
C01G 0.019(3) 0.043(4) 0.033(4) 0.005(3) 0.003(3) -0.010(3)
C01H 0.030(3) 0.021(3) 0.046(5) 0.002(3) -0.011(3) -0.009(3)
C01I 0.035(4) 0.018(3) 0.031(4) 0.004(3) 0.010(3) 0.007(3)

loop_
_atom_type_symbol
_atom_type_description
_atom_type_scat_dispersion_real
_atom_type_scat_dispersion_imag
_atom_type_scat_source
C C 0.0033 0.0016 'International Tables Vol C Tables 4.2.6.8 and 6.1.1.4'
H H 0.0000 0.0000 'International Tables Vol C Tables 4.2.6.8 and 6.1.1.4'
Br Br -0.2901 2.4595 'International Tables Vol C Tables 4.2.6.8 and 6.1.1.4'
N N 0.0061 0.0033 'International Tables Vol C Tables 4.2.6.8 and 6.1.1.4'
O O 0.0106 0.0060 'International Tables Vol C Tables 4.2.6.8 and 6.1.1.4'

loop_
_geom_angle_atom_site_label_1
_geom_angle_atom_site_label_2
_geom_angle_atom_site_label_3
_geom_angle
C00J N005 C006 128.2(4)
C012 C006 C00Q 120.6(6)
C012 C006 N005 121.6(5)
C00Q C006 N005 117.9(5)
C00K C007 C00H 120.8(6)
C00R C008 C00H 111.4(4)
C00R C008 C00P 113.2(4)
C00H C008 C00P 113.3(4)
C00R C009 C00U 121.8(5)
C00L C00A C00Y 118.8(5)
C00L C00A C00Z 124.9(5)
C00Y C00A C00Z 116.2(5)
C00G C00B C00C 117.6(5)
C00G C00B C00D 119.9(5)
C00C C00B C00D 122.4(5)
C00B C00C C00X 120.9(6)
C017 C00D C00L 119.3(5)
C017 C00D C00B 117.4(5)
C00L C00D C00B 123.2(5)
C00R C00E C00M 122.4(5)
O002 C00F C01I 121.4(5)
O002 C00F C00P 120.8(5)
C01I C00F C00P 117.8(5)
C00O C00G C00B 121.8(6)
C00S C00H C007 118.1(5)
C00S C00H C008 118.2(5)
C007 C00H C008 123.7(5)
C01F C00I C00M 110.7(5)
C01F C00I C013 110.0(5)
C00M C00I C013 111.7(5)
C01F C00I C015 106.9(5)
C00M C00I C015 110.7(5)
C013 C00I C015 106.7(5)
O003 C00J N005 124.9(5)
O003 C00J C00P 120.7(5)
N005 C00J C00P 114.5(5)
C00W C00K C007 120.8(6)
C00A C00L C00D 119.8(5)
C00A C00L C00Q 121.9(5)
C00D C00L C00Q 118.3(5)
C00E C00M C00T 116.5(5)
C00E C00M C00I 120.7(5)
C00T C00M C00I 122.7(5)
C00S C00N C00W 121.0(6)
C00S C00N Br01 119.3(4)
C00W C00N Br01 119.7(5)
C00G C00O C01A 119.9(6)
C00F C00P C00J 107.3(4)
C00F C00P C008 110.6(4)
C00J C00P C008 108.9(4)
C011 C00Q C006 119.0(5)
C011 C00Q C00L 119.6(5)
C006 C00Q C00L 121.3(5)
C009 C00R C00E 119.2(5)
C009 C00R C008 120.9(5)
C00E C00R C008 119.9(5)
C00N C00S C00H 120.8(5)
O004 C00T C00M 115.3(5)
O004 C00T C00U 121.5(5)
C00M C00T C00U 123.2(5)
C009 C00U C00T 116.7(5)
C009 C00U C018 120.0(5)
C00T C00U C018 123.2(5)
C00Z C00V C01C 120.2(6)
C00K C00W C00N 118.6(6)
C01A C00X C00C 120.7(6)
C01D C00Y C00A 121.1(5)
C00V C00Z C01B 117.5(6)
C00V C00Z C00A 124.0(5)
C01B C00Z C00A 118.4(5)
C01E C010 C012 120.3(5)
C01E C011 C00Q 120.9(6)
C006 C012 C010 119.4(6)
C01B C014 C019 119.7(6)
C01D C017 C00D 120.8(5)
C016 C018 C01G 106.3(5)
C016 C018 C01H 106.2(5)
C01G C018 C01H 110.8(5)
C016 C018 C00U 112.1(5)
C01G C018 C00U 111.4(5)
C01H C018 C00U 109.8(5)
C01C C019 C014 119.4(6)
C00X C01A C00O 119.1(6)
C014 C01B C00Z 121.8(6)
C019 C01C C00V 121.4(6)
C017 C01D C00Y 120.0(5)
C011 C01E C010 119.8(6)

loop_
_geom_bond_atom_site_label_1
_geom_bond_atom_site_label_2
_geom_bond_distance
Br01 C00N 1.892(6)
O002 C00F 1.217(7)
O003 C00J 1.220(7)
O004 C00T 1.391(7)
N005 C00J 1.353(7)
N005 C006 1.434(7)
C006 C012 1.384(8)
C006 C00Q 1.398(8)
C007 C00K 1.391(8)
C007 C00H 1.396(8)
C008 C00R 1.527(7)
C008 C00H 1.527(8)
C008 C00P 1.549(7)
C009 C00R 1.380(7)
C009 C00U 1.401(8)
C00A C00L 1.399(7)
C00A C00Y 1.407(8)
C00A C00Z 1.502(8)
C00B C00G 1.385(8)
C00B C00C 1.388(8)
C00B C00D 1.494(8)
C00C C00X 1.391(9)
C00D C017 1.392(8)
C00D C00L 1.420(8)
C00E C00R 1.386(8)
C00E C00M 1.390(7)
C00F C01I 1.493(8)
C00F C00P 1.527(8)
C00G C00O 1.378(8)
C00H C00S 1.385(8)
C00I C01F 1.529(9)
C00I C00M 1.537(7)
C00I C013 1.542(9)
C00I C015 1.545(8)
C00J C00P 1.546(8)
C00K C00W 1.369(9)
C00L C00Q 1.504(7)
C00M C00T 1.404(8)
C00N C00S 1.379(8)
C00N C00W 1.395(9)
C00O C01A 1.391(9)
C00Q C011 1.386(8)
C00T C00U 1.405(8)
C00U C018 1.546(8)
C00V C00Z 1.388(9)
C00V C01C 1.390(9)
C00X C01A 1.368(9)
C00Y C01D 1.381(9)
C00Z C01B 1.397(8)
C010 C01E 1.384(9)
C010 C012 1.396(9)
C011 C01E 1.382(9)
C014 C01B 1.379(8)
C014 C019 1.384(10)
C016 C018 1.517(8)
C017 C01D 1.379(8)
C018 C01G 1.542(9)
C018 C01H 1.544(9)
C019 C01C 1.362(10)
